data_7702874
loop_
_publ_author_name
'Lysenko, Andrey B.'
'Senchyk, Ganna A.'
'Lincke, J\"org'
'L\"assig, Daniel'
'Fokin, Andrey A.'
'Butova, Ekaterina D.'
'Schreiner, Peter R.'
'Krautscheid, Harald'
'Domasevitch, Konstantin V.'

_publ_section_title
;
 Metal oxide-organic frameworks (MOOFs), a new series of coordination
 hybrids constructed from molybdenum(VI) oxide and bitopic 1,2,4-triazole
 linkers.
;
_journal_issue 17
_journal_name_full 'Dalton transactions (Cambridge, England : 2003)'
_journal_page_first 4223
_journal_page_last 4231
_journal_paper_doi 10.1039/b922732f
_journal_volume 39
_journal_year 2010
_chemical_formula_moiety 'C7 H10 Mo2 N6 O6'
_chemical_formula_sum 'C7 H10 Mo2 N6 O6'
_chemical_formula_weight 466.09
_chemical_name_common
;Molybdenum(VI) oxide 2:1 complex with 1,3-bis(1,2,4-triazol-4-
yl)propane
;
_chemical_name_systematic
;
Molybdenum(VI) oxide 2:1 complex with 1,3-bis(1,2,4-triazol-4-yl)propane
;
_space_group_IT_number 19
_space_group_name_Hall 'P 2ac 2ab'
_space_group_name_H-M_alt 'P 21 21 21'
_symmetry_cell_setting orthorhombic
_symmetry_Int_Tables_number 19
_symmetry_space_group_name_H-M 'P 21 21 21'
_atom_sites_solution_hydrogens geom
_atom_sites_solution_primary direct
_atom_sites_solution_secondary difmap
_audit_creation_method SHELXL-97
_cell_angle_alpha 90.00
_cell_angle_beta 90.00
_cell_angle_gamma 90.00
_cell_formula_units_Z 4
_cell_length_a 9.4050(4)
_cell_length_b 11.7467(5)
_cell_length_c 11.9594(5)
_cell_measurement_reflns_used 8000
_cell_measurement_temperature 213(2)
_cell_measurement_theta_max 26.67
_cell_measurement_theta_min 2.43
_cell_volume 1321.25(10)
_computing_cell_refinement 'IPDS Software (Stoe & Cie, 2000)'
_computing_data_collection 'IPDS Software (Stoe & Cie, 2000)'
_computing_data_reduction 'IPDS Software (Stoe & Cie, 2000)'
_computing_molecular_graphics 'Diamond 2.1e (Brandenburg, 1999)'
_computing_publication_material 'WinGX 1.70.01 (Farrugia, 1999)'
_computing_structure_refinement 'SHELXL-97 (Sheldrick, 1997)'
_computing_structure_solution 'SHELXS-97 (Sheldrick, 1997)'
_diffrn_ambient_temperature 213(2)
_diffrn_measured_fraction_theta_full 0.962
_diffrn_measured_fraction_theta_max 0.962
_diffrn_measurement_device_type 'Stoe Imaging plate diffraction system'
_diffrn_measurement_method '\f oscillation scans'
_diffrn_radiation_monochromator graphite
_diffrn_radiation_source 'fine-focus sealed tube'
_diffrn_radiation_type MoK\a
_diffrn_radiation_wavelength 0.71073
_diffrn_reflns_av_R_equivalents 0.0354
_diffrn_reflns_av_sigmaI/netI 0.0428
_diffrn_reflns_limit_h_max 11
_diffrn_reflns_limit_h_min -10
_diffrn_reflns_limit_k_max 14
_diffrn_reflns_limit_k_min -12
_diffrn_reflns_limit_l_max 14
_diffrn_reflns_limit_l_min -14
_diffrn_reflns_number 9294
_diffrn_reflns_theta_full 26.67
_diffrn_reflns_theta_max 26.67
_diffrn_reflns_theta_min 2.43
_diffrn_standards_decay_% 0
_exptl_absorpt_coefficient_mu 1.937
_exptl_absorpt_correction_T_max 0.6752
_exptl_absorpt_correction_T_min 0.6228
_exptl_absorpt_correction_type numerical
_exptl_absorpt_process_details 'X-RED (Stoe & Cie, 2001) and X-SHAPE (Stoe & Cie, 1999)'
_exptl_crystal_colour colorless
_exptl_crystal_density_diffrn 2.343
_exptl_crystal_density_method 'not measured'
_exptl_crystal_description prism
_exptl_crystal_F_000 904
_exptl_crystal_size_max 0.27
_exptl_crystal_size_mid 0.22
_exptl_crystal_size_min 0.22
_refine_diff_density_max 0.512
_refine_diff_density_min -0.772
_refine_diff_density_rms 0.120
_refine_ls_abs_structure_details 'Flack H D (1983), Acta Cryst. A39, 876-881'
_refine_ls_abs_structure_Flack 0.04(6)
_refine_ls_extinction_method none
_refine_ls_goodness_of_fit_ref 1.088
_refine_ls_hydrogen_treatment constr
_refine_ls_matrix_type full
_refine_ls_number_parameters 190
_refine_ls_number_reflns 2585
_refine_ls_number_restraints 0
_refine_ls_restrained_S_all 1.088
_refine_ls_R_factor_all 0.0351
_refine_ls_R_factor_gt 0.0293
_refine_ls_shift/su_max 0.001
_refine_ls_shift/su_mean 0.000
_refine_ls_structure_factor_coef Fsqd
_refine_ls_weighting_details 'calc w=1/[\s^2^(Fo^2^)+(0.0224P)^2^+0.2557P] where P=(Fo^2^+2Fc^2^)/3'
_refine_ls_weighting_scheme calc
_refine_ls_wR_factor_gt 0.0527
_refine_ls_wR_factor_ref 0.0541
_reflns_number_gt 2366
_reflns_number_total 2585
_reflns_threshold_expression >2sigma(I)
_cod_data_source_file b922732f.txt
_cod_data_source_block (2)
_cod_database_code 7702874

loop_
_symmetry_equiv_pos_as_xyz
'x, y, z'
'-x+1/2, -y, z+1/2'
'-x, y+1/2, -z+1/2'
'x+1/2, -y+1/2, -z'

loop_
_atom_site_label
_atom_site_type_symbol
_atom_site_fract_x
_atom_site_fract_y
_atom_site_fract_z
_atom_site_U_iso_or_equiv
_atom_site_adp_type
_atom_site_occupancy
_atom_site_symmetry_multiplicity
_atom_site_calc_flag
_atom_site_refinement_flags
Mo1 Mo 0.37015(4) 1.07414(3) -0.13496(3) 0.01563(10) Uani 1 1 d .
Mo2 Mo 0.37082(4) 1.09371(3) 0.16816(3) 0.01549(11) Uani 1 1 d .
O1 O 0.4197(3) 1.1188(2) 0.0147(2) 0.0175(7) Uani 1 1 d .
O2 O 0.5317(3) 1.0247(3) -0.1774(2) 0.0301(9) Uani 1 1 d .
O3 O 0.3555(4) 1.2043(2) -0.1971(2) 0.0285(8) Uani 1 1 d .
O4 O 0.2510(3) 1.0132(3) 0.2705(2) 0.0180(7) Uani 1 1 d .
O5 O 0.5331(3) 1.0575(3) 0.2204(2) 0.0273(8) Uani 1 1 d .
O6 O 0.3456(4) 1.2302(3) 0.2141(2) 0.0290(9) Uani 1 1 d .
N1 N 0.3361(4) 0.9040(3) -0.0295(3) 0.0233(9) Uani 1 1 d .
N2 N 0.3590(4) 0.9092(3) 0.0838(3) 0.0216(8) Uani 1 1 d .
N3 N 0.3179(4) 0.7332(3) 0.0397(3) 0.0251(10) Uani 1 1 d .
N4 N 0.6512(4) 0.3952(3) -0.0722(3) 0.0177(8) Uani 1 1 d .
N5 N 0.6486(4) 0.3943(3) 0.0427(3) 0.0182(8) Uani 1 1 d .
N6 N 0.4298(3) 0.3946(3) -0.0181(3) 0.0173(8) Uani 1 1 d .
C1 C 0.3112(6) 0.7974(4) -0.0533(4) 0.0324(14) Uani 1 1 d .
H1 H 0.2915 0.7698 -0.1245 0.039 Uiso 1 1 calc R
C2 C 0.3480(5) 0.8054(4) 0.1222(3) 0.0208(11) Uani 1 1 d .
H2 H 0.3595 0.7848 0.1968 0.025 Uiso 1 1 calc R
C3 C 0.5190(5) 0.3948(4) -0.1063(4) 0.0197(10) Uani 1 1 d .
H3 H 0.4906 0.3947 -0.1808 0.024 Uiso 1 1 calc R
C4 C 0.5157(5) 0.3940(4) 0.0736(4) 0.0183(10) Uani 1 1 d .
H4 H 0.4842 0.3935 0.1473 0.022 Uiso 1 1 calc R
C5 C 0.3051(8) 0.6092(4) 0.0556(4) 0.0553(19) Uani 1 1 d .
H5A H 0.2431 0.5957 0.1190 0.066 Uiso 1 1 calc R
H5B H 0.3982 0.5796 0.0749 0.066 Uiso 1 1 calc R
C6 C 0.2496(5) 0.5424(4) -0.0417(4) 0.0236(12) Uani 1 1 d .
H6A H 0.2973 0.5661 -0.1097 0.028 Uiso 1 1 calc R
H6B H 0.1485 0.5562 -0.0506 0.028 Uiso 1 1 calc R
C7 C 0.2759(4) 0.4157(4) -0.0211(4) 0.0220(11) Uani 1 1 d .
H7A H 0.2333 0.3930 0.0493 0.026 Uiso 1 1 calc R
H7B H 0.2327 0.3712 -0.0804 0.026 Uiso 1 1 calc R

loop_
_atom_site_aniso_label
_atom_site_aniso_U_11
_atom_site_aniso_U_22
_atom_site_aniso_U_33
_atom_site_aniso_U_23
_atom_site_aniso_U_13
_atom_site_aniso_U_12
Mo1 0.0178(2) 0.01911(19) 0.00995(18) -0.00068(15) 0.00029(18) -0.0042(2)
Mo2 0.0181(2) 0.0188(2) 0.00955(18) -0.00128(15) 0.00043(17) -0.0046(2)
O1 0.0168(14) 0.0229(17) 0.0128(15) -0.0009(13) 0.0018(13) -0.0075(12)
O2 0.0242(18) 0.048(2) 0.0186(18) -0.0090(16) 0.0014(15) -0.0013(17)
O3 0.045(2) 0.0232(17) 0.0171(16) 0.0041(13) -0.0018(18) -0.0110(19)
O4 0.0225(15) 0.0200(18) 0.0114(15) 0.0016(14) -0.0018(13) -0.0025(13)
O5 0.0203(17) 0.047(2) 0.0144(16) 0.0039(16) -0.0031(14) -0.0022(17)
O6 0.045(2) 0.0240(17) 0.0182(16) -0.0032(14) 0.0092(17) -0.0080(18)
N1 0.033(2) 0.023(2) 0.0140(19) -0.0010(18) -0.0034(17) 0.0003(18)
N2 0.029(2) 0.023(2) 0.0135(18) -0.0025(16) 0.0008(18) 0.001(2)
N3 0.037(2) 0.017(2) 0.022(2) -0.0009(18) -0.0097(18) 0.0029(17)
N4 0.017(2) 0.027(2) 0.0094(17) 0.0016(16) 0.0031(16) -0.0025(19)
N5 0.019(2) 0.022(2) 0.0137(19) -0.0024(15) 0.0005(17) -0.0007(18)
N6 0.0174(17) 0.016(2) 0.0190(19) 0.0047(18) 0.0013(17) -0.0024(15)
C1 0.060(4) 0.021(3) 0.017(3) -0.002(2) -0.020(2) 0.001(2)
C2 0.029(3) 0.021(2) 0.013(2) 0.0009(19) 0.003(2) 0.002(2)
C3 0.023(3) 0.020(3) 0.015(2) 0.002(2) -0.001(2) -0.006(2)
C4 0.021(2) 0.017(3) 0.017(2) -0.001(2) 0.000(2) -0.001(2)
C5 0.110(5) 0.017(3) 0.039(3) 0.001(3) -0.033(3) 0.000(3)
C6 0.018(2) 0.024(3) 0.029(3) -0.001(2) -0.008(2) 0.003(2)
C7 0.015(2) 0.020(3) 0.031(3) -0.005(3) -0.006(2) -0.002(2)

loop_
_atom_type_symbol
_atom_type_description
_atom_type_scat_dispersion_real
_atom_type_scat_dispersion_imag
_atom_type_scat_source
C C 0.0033 0.0016 'International Tables Vol C Tables 4.2.6.8 and 6.1.1.4'
H H 0.0000 0.0000 'International Tables Vol C Tables 4.2.6.8 and 6.1.1.4'
N N 0.0061 0.0033 'International Tables Vol C Tables 4.2.6.8 and 6.1.1.4'
O O 0.0106 0.0060 'International Tables Vol C Tables 4.2.6.8 and 6.1.1.4'
Mo Mo -1.6832 0.6857 'International Tables Vol C Tables 4.2.6.8 and 6.1.1.4'

loop_
_geom_angle_atom_site_label_1
_geom_angle_atom_site_label_2
_geom_angle_atom_site_label_3
_geom_angle
_geom_angle_site_symmetry_1
_geom_angle_site_symmetry_3
O2 Mo1 O3 104.36(17) . .
O2 Mo1 O4 99.95(15) . 2_574
O3 Mo1 O4 100.13(15) . 2_574
O2 Mo1 O1 98.90(12) . .
O3 Mo1 O1 100.38(13) . .
O4 Mo1 O1 147.62(12) 2_574 .
O2 Mo1 N1 89.52(15) . .
O3 Mo1 N1 166.12(15) . .
O4 Mo1 N1 77.42(12) 2_574 .
O1 Mo1 N1 76.65(11) . .
O2 Mo1 N5 165.72(14) . 4_465
O3 Mo1 N5 89.52(15) . 4_465
O4 Mo1 N5 80.53(12) 2_574 4_465
O1 Mo1 N5 74.86(11) . 4_465
N1 Mo1 N5 76.61(12) . 4_465
O5 Mo2 O6 103.89(16) . .
O5 Mo2 O4 99.77(14) . .
O6 Mo2 O4 100.16(15) . .
O5 Mo2 O1 100.07(12) . .
O6 Mo2 O1 101.34(13) . .
O4 Mo2 O1 146.14(12) . .
O5 Mo2 N4 166.85(14) . 4_465
O6 Mo2 N4 89.06(14) . 4_465
O4 Mo2 N4 79.85(12) . 4_465
O1 Mo2 N4 74.69(11) . 4_465
O5 Mo2 N2 88.28(15) . .
O6 Mo2 N2 167.80(15) . .
O4 Mo2 N2 78.14(13) . .
O1 Mo2 N2 75.32(12) . .
N4 Mo2 N2 78.75(12) 4_465 .
Mo2 O1 Mo1 142.39(14) . .
Mo1 O4 Mo2 176.31(18) 2_575 .
C1 N1 N2 106.6(4) . .
C1 N1 Mo1 135.5(3) . .
N2 N1 Mo1 117.6(3) . .
C2 N2 N1 107.0(4) . .
C2 N2 Mo2 134.5(3) . .
N1 N2 Mo2 117.6(3) . .
C2 N3 C1 105.4(4) . .
C2 N3 C5 123.5(4) . .
C1 N3 C5 131.1(4) . .
C3 N4 N5 107.2(3) . .
C3 N4 Mo2 132.7(3) . 4_565
N5 N4 Mo2 120.1(3) . 4_565
C4 N5 N4 107.5(3) . .
C4 N5 Mo1 135.0(3) . 4_565
N4 N5 Mo1 116.4(3) . 4_565
C3 N6 C4 105.1(3) . .
C3 N6 C7 126.4(4) . .
C4 N6 C7 127.2(4) . .
N1 C1 N3 110.5(4) . .
N1 C1 H1 124.8 . .
N3 C1 H1 124.8 . .
N2 C2 N3 110.5(4) . .
N2 C2 H2 124.7 . .
N3 C2 H2 124.7 . .
N4 C3 N6 110.3(4) . .
N4 C3 H3 124.9 . .
N6 C3 H3 124.9 . .
N5 C4 N6 109.9(4) . .
N5 C4 H4 125.0 . .
N6 C4 H4 125.0 . .
N3 C5 C6 116.5(4) . .
N3 C5 H5A 108.2 . .
C6 C5 H5A 108.2 . .
N3 C5 H5B 108.2 . .
C6 C5 H5B 108.2 . .
H5A C5 H5B 107.3 . .
C5 C6 C7 109.2(4) . .
C5 C6 H6A 109.8 . .
C7 C6 H6A 109.8 . .
C5 C6 H6B 109.8 . .
C7 C6 H6B 109.8 . .
H6A C6 H6B 108.3 . .
N6 C7 C6 109.1(4) . .
N6 C7 H7A 109.9 . .
C6 C7 H7A 109.9 . .
N6 C7 H7B 109.9 . .
C6 C7 H7B 109.9 . .
H7A C7 H7B 108.3 . .

loop_
_geom_bond_atom_site_label_1
_geom_bond_atom_site_label_2
_geom_bond_distance
_geom_bond_site_symmetry_2
Mo1 O2 1.704(3) .
Mo1 O3 1.705(3) .
Mo1 O4 1.905(3) 2_574
Mo1 O1 1.922(3) .
Mo1 N1 2.384(4) .
Mo1 N5 2.387(3) 4_465
Mo2 O5 1.703(3) .
Mo2 O6 1.712(3) .
Mo2 O4 1.914(3) .
Mo2 O1 1.915(3) .
Mo2 N4 2.367(3) 4_465
Mo2 N2 2.393(3) .
N1 C1 1.305(6) .
N1 N2 1.374(5) .
N2 C2 1.307(5) .
N3 C2 1.331(5) .
N3 C1 1.346(6) .
N3 C5 1.473(6) .
N4 C3 1.309(5) .
N4 N5 1.374(4) .
N5 C4 1.303(5) .
N6 C3 1.348(5) .
N6 C4 1.362(5) .
N6 C7 1.469(5) .
C1 H1 0.9300 .
C2 H2 0.9300 .
C3 H3 0.9300 .
C4 H4 0.9300 .
C5 C6 1.497(7) .
C5 H5A 0.9700 .
C5 H5B 0.9700 .
C6 C7 1.529(6) .
C6 H6A 0.9700 .
C6 H6B 0.9700 .
C7 H7A 0.9700 .
C7 H7B 0.9700 .

loop_
_geom_torsion_atom_site_label_1
_geom_torsion_atom_site_label_2
_geom_torsion_atom_site_label_3
_geom_torsion_atom_site_label_4
_geom_torsion
_geom_torsion_site_symmetry_1
_geom_torsion_site_symmetry_4
O5 Mo2 O1 Mo1 125.8(3) . .
O6 Mo2 O1 Mo1 -127.6(3) . .
O4 Mo2 O1 Mo1 0.8(4) . .
N4 Mo2 O1 Mo1 -41.8(2) 4_465 .
N2 Mo2 O1 Mo1 40.3(2) . .
O2 Mo1 O1 Mo2 -122.6(3) . .
O3 Mo1 O1 Mo2 130.9(3) . .
O4 Mo1 O1 Mo2 2.4(4) 2_574 .
N1 Mo1 O1 Mo2 -35.2(2) . .
N5 Mo1 O1 Mo2 44.3(2) 4_465 .
O2 Mo1 N1 C1 -71.2(5) . .
O3 Mo1 N1 C1 110.4(7) . .
O4 Mo1 N1 C1 29.1(5) 2_574 .
O1 Mo1 N1 C1 -170.4(5) . .
N5 Mo1 N1 C1 112.2(5) 4_465 .
O2 Mo1 N1 N2 101.3(3) . .
O3 Mo1 N1 N2 -77.2(7) . .
O4 Mo1 N1 N2 -158.4(3) 2_574 .
O1 Mo1 N1 N2 2.0(3) . .
N5 Mo1 N1 N2 -75.3(3) 4_465 .
C1 N1 N2 C2 0.5(5) . .
Mo1 N1 N2 C2 -173.9(3) . .
C1 N1 N2 Mo2 -170.1(3) . .
Mo1 N1 N2 Mo2 15.4(4) . .
O5 Mo2 N2 C2 67.8(5) . .
O6 Mo2 N2 C2 -115.7(7) . .
O4 Mo2 N2 C2 -32.5(5) . .
O1 Mo2 N2 C2 168.7(5) . .
N4 Mo2 N2 C2 -114.4(5) 4_465 .
O5 Mo2 N2 N1 -124.8(3) . .
O6 Mo2 N2 N1 51.7(8) . .
O4 Mo2 N2 N1 134.9(3) . .
O1 Mo2 N2 N1 -23.9(3) . .
N4 Mo2 N2 N1 53.0(3) 4_465 .
C3 N4 N5 C4 -0.3(5) . .
Mo2 N4 N5 C4 176.6(3) 4_565 .
C3 N4 N5 Mo1 -170.1(3) . 4_565
Mo2 N4 N5 Mo1 6.8(4) 4_565 4_565
N2 N1 C1 N3 -0.4(6) . .
Mo1 N1 C1 N3 172.6(3) . .
C2 N3 C1 N1 0.1(6) . .
C5 N3 C1 N1 -176.5(5) . .
N1 N2 C2 N3 -0.5(5) . .
Mo2 N2 C2 N3 167.8(3) . .
C1 N3 C2 N2 0.3(6) . .
C5 N3 C2 N2 177.2(5) . .
N5 N4 C3 N6 0.5(5) . .
Mo2 N4 C3 N6 -175.9(3) 4_565 .
C4 N6 C3 N4 -0.5(5) . .
C7 N6 C3 N4 167.7(4) . .
N4 N5 C4 N6 0.0(5) . .
Mo1 N5 C4 N6 167.1(3) 4_565 .
C3 N6 C4 N5 0.3(5) . .
C7 N6 C4 N5 -167.7(4) . .
C2 N3 C5 C6 171.1(5) . .
C1 N3 C5 C6 -12.8(9) . .
N3 C5 C6 C7 166.9(5) . .
C3 N6 C7 C6 -73.1(5) . .
C4 N6 C7 C6 92.5(5) . .
C5 C6 C7 N6 -64.6(5) . .
